data_7211872
loop_
_publ_author_name
'Wang, Zhuo'
'Xing, Yong-Heng'
'Wang, Chun-Guang'
'Sun, Li-Xian'
'Zhang, Jian'
'Ge, Mao-Fa'
'Niu, Shu-Yun'

_publ_section_title
;
 Synthesis, structure and luminescent properties of coordination polymers
 with 1,2-benzenedicarboxylic acid and a series of flexible dicarboxylate
 ligands
;
_journal_issue 3
_journal_name_full CrystEngComm
_journal_page_first 762
_journal_paper_doi 10.1039/b916127a
_journal_volume 12
_journal_year 2010
_chemical_formula_sum 'C10 H11 O9 Sm'
_chemical_formula_weight 425.54
_chemical_name_systematic
;
?
;
_space_group_IT_number 14
_symmetry_cell_setting monoclinic
_symmetry_space_group_name_Hall '-P 2yn'
_symmetry_space_group_name_H-M 'P 1 21/n 1'
_atom_sites_solution_hydrogens geom
_atom_sites_solution_primary direct
_atom_sites_solution_secondary difmap
_audit_creation_method SHELXL-97
_cell_angle_alpha 90.00
_cell_angle_beta 97.62(3)
_cell_angle_gamma 90.00
_cell_formula_units_Z 4
_cell_length_a 11.703(2)
_cell_length_b 5.9725(12)
_cell_length_c 18.446(4)
_cell_measurement_reflns_used 11718
_cell_measurement_temperature 293(2)
_cell_measurement_theta_max 27.48
_cell_measurement_theta_min 3.51
_cell_volume 1277.9(4)
_computing_cell_refinement 'Bruker SMART'
_computing_data_collection 'Bruker SMART'
_computing_data_reduction 'Bruker SAINT'
_computing_molecular_graphics 'Bruker SHELXTL'
_computing_publication_material 'Bruker SHELXTL'
_computing_structure_refinement 'SHELXL-97 (Sheldrick, 1997)'
_computing_structure_solution 'SHELXS-97 (Sheldrick, 1990)'
_diffrn_ambient_temperature 293(2)
_diffrn_measured_fraction_theta_full 0.998
_diffrn_measured_fraction_theta_max 0.998
_diffrn_measurement_device_type 'Bruker SMART APEX'
_diffrn_measurement_method 'phi and omega scans'
_diffrn_radiation_monochromator graphite
_diffrn_radiation_source 'fine-focus sealed tube'
_diffrn_radiation_type MoK\a
_diffrn_radiation_wavelength 0.71073
_diffrn_reflns_av_R_equivalents 0.0561
_diffrn_reflns_av_sigmaI/netI 0.0495
_diffrn_reflns_limit_h_max 15
_diffrn_reflns_limit_h_min -15
_diffrn_reflns_limit_k_max 7
_diffrn_reflns_limit_k_min -7
_diffrn_reflns_limit_l_max 23
_diffrn_reflns_limit_l_min -23
_diffrn_reflns_number 11718
_diffrn_reflns_theta_full 27.48
_diffrn_reflns_theta_max 27.48
_diffrn_reflns_theta_min 3.51
_diffrn_standards_decay_% 0
_diffrn_standards_interval_count 0
_diffrn_standards_interval_time 0
_diffrn_standards_number 0
_exptl_absorpt_coefficient_mu 4.637
_exptl_absorpt_correction_T_max 0.6857
_exptl_absorpt_correction_T_min 0.4697
_exptl_absorpt_correction_type multi-scan
_exptl_absorpt_process_details 'SADABS (Sheldrick, 1996)'
_exptl_crystal_colour clorless
_exptl_crystal_density_diffrn 2.212
_exptl_crystal_density_method 'not measured'
_exptl_crystal_description block
_exptl_crystal_F_000 820
_exptl_crystal_size_max 0.19
_exptl_crystal_size_mid 0.10
_exptl_crystal_size_min 0.09
_refine_diff_density_max 1.306
_refine_diff_density_min -1.310
_refine_diff_density_rms 0.240
_refine_ls_extinction_method none
_refine_ls_goodness_of_fit_ref 1.217
_refine_ls_hydrogen_treatment mixed
_refine_ls_matrix_type full
_refine_ls_number_parameters 182
_refine_ls_number_reflns 2922
_refine_ls_number_restraints 6
_refine_ls_restrained_S_all 1.216
_refine_ls_R_factor_all 0.0534
_refine_ls_R_factor_gt 0.0421
_refine_ls_shift/su_max 0.000
_refine_ls_shift/su_mean 0.000
_refine_ls_structure_factor_coef Fsqd
_refine_ls_weighting_details 'calc w=1/[\s^2^(Fo^2^)+(0.0000P)^2^+24.2889P] where P=(Fo^2^+2Fc^2^)/3'
_refine_ls_weighting_scheme calc
_refine_ls_wR_factor_gt 0.1086
_refine_ls_wR_factor_ref 0.1131
_reflns_number_gt 2440
_reflns_number_total 2922
_reflns_threshold_expression >2sigma(I)
_cod_data_source_file b916127a.txt
_cod_data_source_block wz-339-2
_cod_depositor_comments
;
The following automatic conversions were performed:

'_symmetry_cell_setting' value 'Monoclinic' changed to 'monoclinic'
according to /home/saulius/struct/CIF-dictionaries/cif_core.dic
dictionary named 'cif_core.dic' version 2.4.2 from 2011-04-26.

Automatic conversion script
Id: cif_fix_values 1891 2012-01-12 08:04:46Z andrius 
;
_cod_original_cell_volume 1278.0(4)
_cod_original_sg_symbol_H-M P2(1)/n
_cod_database_code 7211872

loop_
_symmetry_equiv_pos_as_xyz
'x, y, z'
'-x+1/2, y+1/2, -z+1/2'
'-x, -y, -z'
'x-1/2, -y-1/2, z-1/2'

loop_
_atom_site_label
_atom_site_type_symbol
_atom_site_fract_x
_atom_site_fract_y
_atom_site_fract_z
_atom_site_U_iso_or_equiv
_atom_site_adp_type
_atom_site_occupancy
_atom_site_symmetry_multiplicity
_atom_site_calc_flag
_atom_site_refinement_flags
Sm1 Sm 0.84715(3) 0.91266(7) 0.04062(2) 0.01355(13) Uani 1 1 d .
C1 C 0.9683(7) 0.6200(13) 0.1457(4) 0.0159(16) Uani 1 1 d .
C2 C 1.0275(7) 0.4661(14) 0.2023(5) 0.0202(17) Uani 1 1 d .
C3 C 1.0230(9) 0.5053(17) 0.2759(5) 0.029(2) Uani 1 1 d .
H3C H 0.9820 0.6285 0.2894 0.034 Uiso 1 1 calc R
C4 C 1.0768(10) 0.3686(18) 0.3295(5) 0.037(3) Uani 1 1 d .
H4A H 1.0749 0.4017 0.3786 0.044 Uiso 1 1 calc R
C5 C 1.1342(9) 0.1800(18) 0.3095(5) 0.035(2) Uani 1 1 d .
H5A H 1.1694 0.0843 0.3455 0.042 Uiso 1 1 calc R
C6 C 1.1396(9) 0.1324(17) 0.2367(5) 0.030(2) Uani 1 1 d .
H6A H 1.1769 0.0039 0.2238 0.036 Uiso 1 1 calc R
C7 C 1.0885(7) 0.2787(14) 0.1823(4) 0.0179(17) Uani 1 1 d .
C8 C 1.1031(6) 0.2235(13) 0.1055(4) 0.0134(15) Uiso 1 1 d .
C9 C 0.6249(7) 0.7089(15) 0.0209(5) 0.0209(18) Uani 1 1 d .
C10 C 0.5107(9) 0.6105(15) -0.0032(6) 0.027(2) Uani 1 1 d .
H10 H 0.453(9) 0.686(18) -0.028(6) 0.03(3) Uiso 1 1 d .
O1W O 0.7837(6) 1.1798(13) 0.1251(4) 0.0344(17) Uani 1 1 d D
H1WB H 0.724(4) 1.220(12) 0.1429(16) 0.052 Uiso 1 1 d D
H1WA H 0.7763 1.1585 0.1695 0.052 Uiso 1 1 calc RD
O1 O 0.9861(5) 0.6057(10) 0.0796(3) 0.0188(12) Uani 1 1 d .
O2W O 0.8114(6) 1.2502(11) -0.0292(4) 0.0256(14) Uani 1 1 d D
H2WB H 0.791(5) 1.376(5) -0.040(3) 0.038 Uiso 1 1 d D
H2WA H 0.8415 1.3180 -0.0601 0.038 Uiso 1 1 calc RD
O2 O 0.8991(6) 0.7633(11) 0.1645(3) 0.0272(14) Uani 1 1 d .
O3W O 0.7012(9) 0.6122(19) 0.2296(5) 0.060(3) Uani 1 1 d D
H3WB H 0.737(13) 0.71(2) 0.207(8) 0.089 Uiso 1 1 d D
H3WA H 0.638(8) 0.66(3) 0.206(8) 0.089 Uiso 1 1 d D
O3 O 1.1925(5) 0.2820(10) 0.0804(3) 0.0223(13) Uiso 1 1 d .
O4 O 1.0291(5) 0.0996(10) 0.0659(3) 0.0195(12) Uiso 1 1 d .
O5 O 0.7100(5) 0.5889(11) 0.0500(3) 0.0244(13) Uani 1 1 d .
O6 O 0.6379(5) 0.9117(11) 0.0098(4) 0.0275(14) Uani 1 1 d .

loop_
_atom_site_aniso_label
_atom_site_aniso_U_11
_atom_site_aniso_U_22
_atom_site_aniso_U_33
_atom_site_aniso_U_23
_atom_site_aniso_U_13
_atom_site_aniso_U_12
Sm1 0.01123(19) 0.0120(2) 0.0174(2) 0.00006(17) 0.00178(13) -0.00112(16)
C1 0.014(4) 0.013(4) 0.020(4) 0.003(3) 0.002(3) -0.003(3)
C2 0.019(4) 0.019(4) 0.021(4) 0.003(3) 0.000(3) -0.001(3)
C3 0.036(5) 0.031(5) 0.017(4) 0.000(4) -0.001(4) 0.010(4)
C4 0.056(7) 0.037(6) 0.015(4) -0.003(4) -0.005(4) 0.007(5)
C5 0.044(6) 0.035(6) 0.022(5) 0.006(4) -0.006(4) 0.011(5)
C6 0.038(5) 0.028(5) 0.022(4) 0.002(4) -0.002(4) 0.011(4)
C7 0.018(4) 0.017(4) 0.018(4) 0.002(3) -0.004(3) -0.003(3)
C9 0.015(4) 0.018(4) 0.030(5) -0.003(4) 0.005(3) 0.000(3)
C10 0.027(5) 0.014(4) 0.039(5) -0.003(4) 0.003(4) -0.003(4)
O1W 0.044(4) 0.032(4) 0.028(4) -0.006(3) 0.009(3) 0.011(3)
O1 0.020(3) 0.017(3) 0.019(3) 0.003(2) 0.003(2) 0.000(2)
O2W 0.028(3) 0.017(3) 0.032(3) 0.008(3) 0.005(3) 0.000(3)
O2 0.033(4) 0.027(3) 0.022(3) 0.003(3) 0.006(3) 0.012(3)
O3W 0.069(7) 0.073(7) 0.041(5) 0.011(5) 0.022(5) -0.006(6)
O5 0.017(3) 0.019(3) 0.036(3) 0.003(3) 0.000(3) -0.006(3)
O6 0.014(3) 0.014(3) 0.054(4) 0.001(3) 0.003(3) -0.001(3)

loop_
_atom_type_symbol
_atom_type_description
_atom_type_scat_dispersion_real
_atom_type_scat_dispersion_imag
_atom_type_scat_source
C C 0.0033 0.0016 'International Tables Vol C Tables 4.2.6.8 and 6.1.1.4'
H H 0.0000 0.0000 'International Tables Vol C Tables 4.2.6.8 and 6.1.1.4'
O O 0.0106 0.0060 'International Tables Vol C Tables 4.2.6.8 and 6.1.1.4'
Sm Sm -0.1638 3.4418 'International Tables Vol C Tables 4.2.6.8 and 6.1.1.4'

loop_
_geom_angle_atom_site_label_1
_geom_angle_atom_site_label_2
_geom_angle_atom_site_label_3
_geom_angle
_geom_angle_site_symmetry_1
_geom_angle_site_symmetry_3
O4 Sm1 O2W 78.5(2) 1_565 .
O4 Sm1 O1W 84.7(2) 1_565 .
O2W Sm1 O1W 75.2(2) . .
O4 Sm1 O6 152.3(2) 1_565 .
O2W Sm1 O6 77.2(2) . .
O1W Sm1 O6 76.5(2) . .
O4 Sm1 O2 83.3(2) 1_565 .
O2W Sm1 O2 144.1(2) . .
O1W Sm1 O2 72.5(2) . .
O6 Sm1 O2 109.5(2) . .
O4 Sm1 O1 76.0(2) 1_565 .
O2W Sm1 O1 146.5(2) . .
O1W Sm1 O1 123.0(2) . .
O6 Sm1 O1 131.4(2) . .
O2 Sm1 O1 52.56(19) . .
O4 Sm1 O3 116.43(19) 1_565 3_765
O2W Sm1 O3 85.0(2) . 3_765
O1W Sm1 O3 147.7(2) . 3_765
O6 Sm1 O3 74.3(2) . 3_765
O2 Sm1 O3 130.9(2) . 3_765
O1 Sm1 O3 87.29(19) . 3_765
O4 Sm1 O5 153.8(2) 1_565 .
O2W Sm1 O5 127.7(2) . .
O1W Sm1 O5 102.0(2) . .
O6 Sm1 O5 52.3(2) . .
O2 Sm1 O5 74.9(2) . .
O1 Sm1 O5 79.28(19) . .
O3 Sm1 O5 70.3(2) 3_765 .
O4 Sm1 O4 65.8(2) 1_565 3_765
O2W Sm1 O4 72.1(2) . 3_765
O1W Sm1 O4 139.3(2) . 3_765
O6 Sm1 O4 117.9(2) . 3_765
O2 Sm1 O4 127.0(2) . 3_765
O1 Sm1 O4 77.83(18) . 3_765
O3 Sm1 O4 50.77(19) 3_765 3_765
O5 Sm1 O4 116.9(2) . 3_765
O4 Sm1 C1 78.7(2) 1_565 .
O2W Sm1 C1 156.6(2) . .
O1W Sm1 C1 97.7(2) . .
O6 Sm1 C1 123.5(2) . .
O2 Sm1 C1 26.1(2) . .
O1 Sm1 C1 26.4(2) . .
O3 Sm1 C1 109.8(2) 3_765 .
O5 Sm1 C1 75.4(2) . .
O4 Sm1 C1 102.8(2) 3_765 .
O4 Sm1 C9 175.2(2) 1_565 .
O2W Sm1 C9 101.5(2) . .
O1W Sm1 C9 90.6(3) . .
O6 Sm1 C9 25.7(2) . .
O2 Sm1 C9 94.2(2) . .
O1 Sm1 C9 105.8(2) . .
O3 Sm1 C9 68.3(2) 3_765 .
O5 Sm1 C9 26.8(2) . .
O4 Sm1 C9 118.9(2) 3_765 .
C1 Sm1 C9 100.9(2) . .
O4 Sm1 C8 91.6(2) 1_565 3_765
O2W Sm1 C8 77.4(2) . 3_765
O1W Sm1 C8 152.6(2) . 3_765
O6 Sm1 C8 95.7(2) . 3_765
O2 Sm1 C8 134.2(2) . 3_765
O1 Sm1 C8 82.0(2) . 3_765
O3 Sm1 C8 24.8(2) 3_765 3_765
O5 Sm1 C8 93.2(2) . 3_765
O4 Sm1 C8 25.92(19) 3_765 3_765
C1 Sm1 C8 108.2(2) . 3_765
C9 Sm1 C8 93.1(2) . 3_765
O2 C1 O1 120.3(7) . .
O2 C1 C2 118.9(7) . .
O1 C1 C2 120.8(7) . .
O2 C1 Sm1 59.3(4) . .
O1 C1 Sm1 61.1(4) . .
C2 C1 Sm1 177.7(6) . .
C3 C2 C7 118.7(8) . .
C3 C2 C1 120.4(8) . .
C7 C2 C1 120.9(8) . .
C4 C3 C2 122.2(9) . .
C4 C3 H3C 118.9 . .
C2 C3 H3C 118.9 . .
C3 C4 C5 119.0(9) . .
C3 C4 H4A 120.5 . .
C5 C4 H4A 120.5 . .
C6 C5 C4 120.8(9) . .
C6 C5 H5A 119.6 . .
C4 C5 H5A 119.6 . .
C5 C6 C7 119.8(9) . .
C5 C6 H6A 120.1 . .
C7 C6 H6A 120.1 . .
C2 C7 C6 119.5(8) . .
C2 C7 C8 123.7(7) . .
C6 C7 C8 116.9(8) . .
O3 C8 O4 118.9(7) . .
O3 C8 C7 119.9(7) . .
O4 C8 C7 120.9(7) . .
O3 C8 Sm1 57.4(4) . 3_765
O4 C8 Sm1 61.5(4) . 3_765
C7 C8 Sm1 174.2(5) . 3_765
O6 C9 O5 120.6(8) . .
O6 C9 C10 117.7(8) . .
O5 C9 C10 121.7(8) . .
O6 C9 Sm1 58.3(4) . .
O5 C9 Sm1 62.7(4) . .
C10 C9 Sm1 169.8(7) . .
C10 C10 C9 122.3(12) 3_665 .
C10 C10 H10 114(7) 3_665 .
C9 C10 H10 123(7) . .
Sm1 O1W H1WB 141(5) . .
C1 O1 Sm1 92.5(5) . .
Sm1 O2W H2WB 160(3) . .
C1 O2 Sm1 94.6(5) . .
H3WB O3W H3WA 89(10) . .
C8 O3 Sm1 97.7(5) . 3_765
C8 O4 Sm1 153.0(5) . 1_545
C8 O4 Sm1 92.5(4) . 3_765
Sm1 O4 Sm1 114.2(2) 1_545 3_765
C9 O5 Sm1 90.5(5) . .
C9 O6 Sm1 96.0(5) . .

loop_
_geom_bond_atom_site_label_1
_geom_bond_atom_site_label_2
_geom_bond_distance
_geom_bond_site_symmetry_2
Sm1 O4 2.395(6) 1_565
Sm1 O2W 2.399(6) .
Sm1 O1W 2.415(7) .
Sm1 O6 2.440(6) .
Sm1 O2 2.453(6) .
Sm1 O1 2.492(6) .
Sm1 O3 2.505(6) 3_765
Sm1 O5 2.534(6) .
Sm1 O4 2.593(6) 3_765
Sm1 C1 2.845(8) .
Sm1 C9 2.851(8) .
Sm1 C8 2.946(8) 3_765
C1 O2 1.258(10) .
C1 O1 1.267(10) .
C1 C2 1.490(11) .
C2 C3 1.387(12) .
C2 C7 1.403(12) .
C3 C4 1.370(13) .
C3 H3C 0.9300 .
C4 C5 1.386(15) .
C4 H4A 0.9300 .
C5 C6 1.382(13) .
C5 H5A 0.9300 .
C6 C7 1.403(12) .
C6 H6A 0.9300 .
C7 C8 1.486(11) .
C8 O3 1.249(10) .
C8 O4 1.289(9) .
C8 Sm1 2.946(8) 3_765
C9 O6 1.241(11) .
C9 O5 1.285(10) .
C9 C10 1.474(12) .
C10 C10 1.352(18) 3_665
C10 H10 0.89(10) .
O1W H1WB 0.85(2) .
O2W H2WB 0.81(2) .
O3W H3WB 0.85(2) .
O3W H3WA 0.85(2) .
O3 Sm1 2.505(6) 3_765
O4 Sm1 2.395(6) 1_545
O4 Sm1 2.593(6) 3_765
